data_8107530
loop_
_publ_author_name
'Zhang, Yujie'
'Xiong, Shushu'
'He, Yongke'

_publ_section_title
;
 Crystal structure of poly[(\m3-2-(3,5-dicarboxyphenyl)
 benzimidazole-6-carboxylato-\k4O:O:O&#x2032;:O&#x2033;)lead(II)]
 monohydrate, C16H10N2O7Pb
;
_journal_issue 4
_journal_name_full 'Zeitschrift f\"ur Kristallographie - New Crystal Structures'
_journal_page_first 683
_journal_page_last 684
_journal_paper_doi 10.1515/ncrs-2023-0149
_journal_volume 238
_journal_year 2023
_chemical_formula_moiety 'C16 H8 N2 O6 Pb, H2 O'
_chemical_formula_sum 'C16 H10 N2 O7 Pb'
_chemical_formula_weight 549.45
_space_group_crystal_system tetragonal
_space_group_IT_number 88
_space_group_name_Hall '-I 4ad'
_space_group_name_H-M_alt 'I 41/a :2'
_atom_sites_solution_hydrogens mixed
_atom_sites_solution_primary direct
_cell_angle_alpha 90
_cell_angle_beta 90
_cell_angle_gamma 90
_cell_formula_units_Z 16
_cell_length_a 15.1344(2)
_cell_length_b 15.1344(2)
_cell_length_c 26.5431(6)
_cell_measurement_reflns_used 8586
_cell_measurement_temperature 150(2)
_cell_measurement_theta_max 26.35
_cell_measurement_theta_min 2.44
_cell_volume 6079.70(18)
_computing_cell_refinement 'SAINT V8.40A (?, 2016)'
_computing_data_reduction 'SAINT V8.40A (?, 2016)'
_computing_molecular_graphics 'Olex2 (Dolomanov et al., 2009)'
_computing_publication_material 'Olex2 (Dolomanov et al., 2009)'
_computing_structure_refinement 'ShelXL (Sheldrick, 2015)'
_computing_structure_solution 'ShelXS (Sheldrick, 2008)'
_diffrn_ambient_temperature 150.15
_diffrn_measured_fraction_theta_full 0.998
_diffrn_measured_fraction_theta_max 0.998
_diffrn_measurement_device_type 'Bruker APEX-II CCD'
_diffrn_measurement_method '\f and \w scans'
_diffrn_radiation_type MoK\a
_diffrn_radiation_wavelength 0.71073
_diffrn_reflns_av_R_equivalents 0.0598
_diffrn_reflns_av_unetI/netI 0.0236
_diffrn_reflns_Laue_measured_fraction_full 0.998
_diffrn_reflns_Laue_measured_fraction_max 0.998
_diffrn_reflns_limit_h_max 18
_diffrn_reflns_limit_h_min -18
_diffrn_reflns_limit_k_max 18
_diffrn_reflns_limit_k_min -18
_diffrn_reflns_limit_l_max 33
_diffrn_reflns_limit_l_min -33
_diffrn_reflns_number 41734
_diffrn_reflns_point_group_measured_fraction_full 0.998
_diffrn_reflns_point_group_measured_fraction_max 0.998
_diffrn_reflns_theta_full 25.242
_diffrn_reflns_theta_max 26.377
_diffrn_reflns_theta_min 2.445
_diffrn_standards_number 0
_exptl_absorpt_coefficient_mu 11.147
_exptl_absorpt_correction_T_max 0.0276
_exptl_absorpt_correction_T_min 0.0083
_exptl_absorpt_correction_type none
_exptl_absorpt_process_details
;
SADABS-2016/2 (Bruker,2016/2) was used for absorption correction.
wR2(int) was 0.1262 before and 0.0621 after correction.
The Ratio of minimum to maximum transmission is 0.3007.
The \l/2 correction factor is Not present.
;
_exptl_crystal_colour colorless
_exptl_crystal_density_diffrn 2.401
_exptl_crystal_description block
_exptl_crystal_F_000 4128
_refine_diff_density_max 2.240
_refine_diff_density_min -1.217
_refine_diff_density_rms 0.160
_refine_ls_extinction_coef .
_refine_ls_extinction_method none
_refine_ls_goodness_of_fit_ref 1.115
_refine_ls_hydrogen_treatment constr
_refine_ls_matrix_type full
_refine_ls_number_parameters 235
_refine_ls_number_reflns 3109
_refine_ls_number_restraints 3
_refine_ls_restrained_S_all 1.115
_refine_ls_R_factor_all 0.0485
_refine_ls_R_factor_gt 0.0419
_refine_ls_shift/su_max 0.000
_refine_ls_shift/su_mean 0.000
_refine_ls_structure_factor_coef Fsqd
_refine_ls_weighting_details 'w=1/[\s^2^(Fo^2^)+(0.0413P)^2^+95.5279P] where P=(Fo^2^+2Fc^2^)/3'
_refine_ls_weighting_scheme calc
_refine_ls_wR_factor_gt 0.0960
_refine_ls_wR_factor_ref 0.0991
_reflns_Friedel_coverage 0.000
_reflns_Friedel_fraction_full .
_reflns_Friedel_fraction_max .
_reflns_number_gt 2739
_reflns_number_total 3109
_reflns_threshold_expression 'I > 2\s(I)'
_cod_data_source_file suppl_j_ncrs-2023-0149_suppl.cif
_cod_data_source_block 1
_cod_original_cell_volume 6079.7(2)
_cod_original_sg_symbol_H-M 'I 41/a'
_cod_database_code 8107530
_shelx_space_group_comment
;
The symmetry employed for this shelxl refinement is uniquely defined
by the following loop, which should always be used as a source of
symmetry information in preference to the above space-group names.
They are only intended as comments.
;
_olex2_refinement_description
;
1. Fixed Uiso
 At 1.2 times of:
  All C(H) groups, All N(H) groups
 At 1.5 times of:
  All O(H,H) groups
2. Restrained distances
 H7B-O7
 0.85 with sigma of 0.01
 H7A-O7
 0.85 with sigma of 0.01
 H7B_$1-H7B_$2
 2.1 with sigma of 0.01
3.a Riding coordinates:
 O7(H7A,H7B), N1(H1), N2(H2)
3.b Aromatic/amide H refined with riding coordinates:
 C3(H3), C6(H6), C8(H8), C11(H11), C12(H12), C15(H15)
;
_olex2_submission_special_instructions 'No special instructions were received'

loop_
_space_group_symop_operation_xyz
'x, y, z'
'-y+3/4, x+1/4, z+1/4'
'-x+1/2, -y, z+1/2'
'y+3/4, -x+3/4, z+3/4'
'x+1/2, y+1/2, z+1/2'
'-y+5/4, x+3/4, z+3/4'
'-x+1, -y+1/2, z+1'
'y+5/4, -x+5/4, z+5/4'
'-x, -y, -z'
'y-3/4, -x-1/4, -z-1/4'
'x-1/2, y, -z-1/2'
'-y-3/4, x-3/4, -z-3/4'
'-x+1/2, -y+1/2, -z+1/2'
'y-1/4, -x+1/4, -z+1/4'
'x, y+1/2, -z'
'-y-1/4, x-1/4, -z-1/4'

loop_
_atom_site_label
_atom_site_type_symbol
_atom_site_fract_x
_atom_site_fract_y
_atom_site_fract_z
_atom_site_U_iso_or_equiv
_atom_site_adp_type
_atom_site_occupancy
_atom_site_site_symmetry_order
_atom_site_calc_flag
_atom_site_refinement_flags_posn
_atom_site_refinement_flags_adp
_atom_site_refinement_flags_occupancy
_atom_site_disorder_assembly
_atom_site_disorder_group
Pb01 Pb -1.36051(2) -0.25288(2) 0.19622(2) 0.03489(12) Uani 1 1 d . . . . .
O1 O -1.2516(4) -0.2270(4) 0.1347(2) 0.0392(13) Uani 1 1 d . . . . .
O2 O -1.3728(4) -0.2461(4) 0.0887(2) 0.0402(13) Uani 1 1 d . . . . .
O3 O -1.3387(4) -0.2349(4) -0.1014(2) 0.0488(15) Uani 1 1 d . . . . .
O4 O -1.2018(5) -0.2318(6) -0.1307(2) 0.070(2) Uani 1 1 d . . . . .
O5 O -0.6507(4) 0.0434(4) -0.0616(2) 0.0392(13) Uani 1 1 d . . . . .
O6 O -0.5836(4) 0.0190(4) 0.0109(2) 0.0429(14) Uani 1 1 d . . . . .
O7 O -1.4080(4) -0.2186(4) 0.2993(3) 0.073(2) Uani 1 1 d D . . . .
H7A H -1.394837 -0.256468 0.321763 0.110 Uiso 1 1 d DR . . . .
H7B H -1.455967 -0.196438 0.288363 0.110 Uiso 1 1 d DR . . . .
N1 N -0.9674(4) -0.1218(4) 0.0585(2) 0.0324(14) Uani 1 1 d . . . . .
H1 H -0.987865 -0.135539 0.088540 0.039 Uiso 1 1 d R . . . .
N2 N -0.9592(4) -0.1026(4) -0.0235(3) 0.0349(14) Uani 1 1 d . . . . .
H2 H -0.973982 -0.101619 -0.055515 0.042 Uiso 1 1 d R . . . .
C1 C -1.2920(5) -0.2309(5) 0.0934(3) 0.0334(16) Uani 1 1 d . . . . .
C2 C -1.2373(5) -0.2123(5) 0.0466(3) 0.0282(15) Uani 1 1 d . . . . .
C3 C -1.2739(5) -0.2261(5) -0.0015(3) 0.0306(15) Uani 1 1 d . . . . .
H3 H -1.332638 -0.247415 -0.005006 0.037 Uiso 1 1 calc R . . . .
C4 C -1.2224(5) -0.2077(5) -0.0440(3) 0.0333(16) Uani 1 1 d . . . . .
C5 C -1.2555(6) -0.2260(6) -0.0964(3) 0.0420(19) Uani 1 1 d . . . . .
C6 C -1.1371(5) -0.1781(5) -0.0386(3) 0.0333(17) Uani 1 1 d . . . . .
H6 H -1.102107 -0.167880 -0.067767 0.040 Uiso 1 1 calc R . . . .
C7 C -1.1007(5) -0.1628(5) 0.0095(3) 0.0285(15) Uani 1 1 d . . . . .
C8 C -1.1517(5) -0.1817(5) 0.0518(3) 0.0290(15) Uani 1 1 d . . . . .
H8 H -1.127439 -0.173589 0.084455 0.035 Uiso 1 1 calc R . . . .
C9 C -1.0112(5) -0.1295(5) 0.0147(3) 0.0293(15) Uani 1 1 d . . . . .
C10 C -0.8851(5) -0.0892(5) 0.0481(3) 0.0329(16) Uani 1 1 d . . . . .
C11 C -0.8142(5) -0.0695(5) 0.0793(3) 0.0374(18) Uani 1 1 d . . . . .
H11 H -0.817439 -0.078421 0.114665 0.045 Uiso 1 1 calc R . . . .
C12 C -0.7391(5) -0.0366(5) 0.0569(3) 0.0344(17) Uani 1 1 d . . . . .
H12 H -0.689633 -0.022016 0.077321 0.041 Uiso 1 1 calc R . . . .
C13 C -0.7339(5) -0.0242(5) 0.0044(3) 0.0319(16) Uani 1 1 d . . . . .
C14 C -0.6520(5) 0.0142(5) -0.0173(3) 0.0325(16) Uani 1 1 d . . . . .
C15 C -0.8032(5) -0.0437(5) -0.0269(3) 0.0327(16) Uani 1 1 d . . . . .
H15 H -0.799646 -0.035106 -0.062330 0.039 Uiso 1 1 calc R . . . .
C16 C -0.8792(5) -0.0768(5) -0.0040(3) 0.0306(15) Uani 1 1 d . . . . .

loop_
_atom_site_aniso_label
_atom_site_aniso_U_11
_atom_site_aniso_U_22
_atom_site_aniso_U_33
_atom_site_aniso_U_23
_atom_site_aniso_U_13
_atom_site_aniso_U_12
Pb01 0.03455(18) 0.03483(18) 0.03528(18) 0.00481(12) 0.00522(12) 0.00282(12)
O1 0.040(3) 0.048(3) 0.030(3) 0.003(2) 0.003(2) -0.002(3)
O2 0.035(3) 0.050(3) 0.036(3) -0.005(3) 0.011(2) -0.005(2)
O3 0.048(4) 0.063(4) 0.036(3) 0.002(3) 0.001(3) -0.006(3)
O4 0.061(4) 0.122(7) 0.027(3) -0.010(4) 0.003(3) -0.027(4)
O5 0.039(3) 0.039(3) 0.040(3) -0.001(2) 0.004(2) -0.001(2)
O6 0.031(3) 0.051(4) 0.046(3) 0.006(3) -0.002(3) -0.004(2)
O7 0.078(5) 0.085(6) 0.058(5) 0.001(4) 0.001(4) 0.028(5)
N1 0.033(3) 0.036(3) 0.029(3) 0.001(3) 0.002(3) 0.002(3)
N2 0.033(3) 0.041(4) 0.031(3) 0.002(3) 0.002(3) -0.002(3)
C1 0.033(4) 0.033(4) 0.035(4) 0.001(3) 0.010(3) -0.004(3)
C2 0.033(4) 0.026(3) 0.026(4) 0.003(3) 0.006(3) 0.000(3)
C3 0.032(4) 0.028(4) 0.032(4) -0.001(3) 0.004(3) -0.002(3)
C4 0.035(4) 0.039(4) 0.026(4) -0.006(3) -0.001(3) -0.003(3)
C5 0.043(5) 0.049(5) 0.033(4) -0.005(4) -0.003(4) -0.008(4)
C6 0.037(4) 0.038(4) 0.026(4) 0.004(3) 0.008(3) -0.002(3)
C7 0.031(4) 0.025(3) 0.030(4) -0.001(3) 0.004(3) 0.001(3)
C8 0.035(4) 0.025(3) 0.027(4) -0.002(3) -0.002(3) 0.003(3)
C9 0.036(4) 0.026(3) 0.026(3) -0.002(3) 0.006(3) 0.001(3)
C10 0.028(4) 0.031(4) 0.039(4) 0.002(3) -0.001(3) 0.002(3)
C11 0.043(5) 0.038(4) 0.030(4) 0.003(3) 0.001(3) -0.002(3)
C12 0.028(4) 0.038(4) 0.037(4) -0.005(3) -0.001(3) -0.001(3)
C13 0.026(4) 0.026(4) 0.043(4) 0.000(3) 0.006(3) -0.003(3)
C14 0.031(4) 0.030(4) 0.036(4) -0.001(3) 0.005(3) 0.003(3)
C15 0.036(4) 0.036(4) 0.026(4) 0.006(3) 0.005(3) -0.001(3)
C16 0.032(4) 0.027(4) 0.033(4) 0.000(3) -0.002(3) 0.003(3)

loop_
_atom_type_symbol
_atom_type_description
_atom_type_scat_dispersion_real
_atom_type_scat_dispersion_imag
_atom_type_scat_source
C C 0.0033 0.0016 'International Tables Vol C Tables 4.2.6.8 and 6.1.1.4'
H H 0.0000 0.0000 'International Tables Vol C Tables 4.2.6.8 and 6.1.1.4'
N N 0.0061 0.0033 'International Tables Vol C Tables 4.2.6.8 and 6.1.1.4'
O O 0.0106 0.0060 'International Tables Vol C Tables 4.2.6.8 and 6.1.1.4'
Pb Pb -3.3944 10.1111 'International Tables Vol C Tables 4.2.6.8 and 6.1.1.4'

loop_
_geom_angle_atom_site_label_1
_geom_angle_atom_site_label_2
_geom_angle_atom_site_label_3
_geom_angle
_geom_angle_site_symmetry_1
_geom_angle_site_symmetry_3
O1 Pb01 O5 78.70(19) . 2_355
O1 Pb01 O6 72.18(19) . 14_445
O1 Pb01 O6 99.7(2) . 2_355
O1 Pb01 C14 90.6(2) . 2_355
O5 Pb01 O6 100.48(18) 2_355 14_445
O5 Pb01 O6 52.52(19) 2_355 2_355
O5 Pb01 C14 26.0(2) 2_355 2_355
O6 Pb01 O6 62.3(2) 2_355 14_445
O6 Pb01 C14 26.6(2) 2_355 2_355
O6 Pb01 C14 82.3(2) 14_445 2_355
C1 O1 Pb01 104.9(5) . .
C14 O5 Pb01 94.5(5) . 4_434
Pb01 O6 Pb01 117.7(2) 4_434 12_576
C14 O6 Pb01 128.0(5) . 12_576
C14 O6 Pb01 91.4(5) . 4_434
H7A O7 H7B 134.7 . .
C9 N1 H1 126.2 . .
C9 N1 C10 107.8(6) . .
C10 N1 H1 126.1 . .
C9 N2 H2 125.7 . .
C9 N2 C16 108.6(7) . .
C16 N2 H2 125.6 . .
O1 C1 C2 116.1(7) . .
O2 C1 O1 124.8(7) . .
O2 C1 C2 119.1(7) . .
C3 C2 C1 120.0(7) . .
C8 C2 C1 119.4(7) . .
C8 C2 C3 120.6(6) . .
C2 C3 H3 120.6 . .
C4 C3 C2 118.8(7) . .
C4 C3 H3 120.6 . .
C3 C4 C5 121.6(7) . .
C6 C4 C3 120.3(7) . .
C6 C4 C5 117.9(7) . .
O3 C5 C4 116.4(7) . .
O4 C5 O3 124.9(8) . .
O4 C5 C4 118.7(8) . .
C4 C6 H6 119.5 . .
C4 C6 C7 121.0(7) . .
C7 C6 H6 119.5 . .
C6 C7 C9 120.5(7) . .
C8 C7 C6 118.7(7) . .
C8 C7 C9 120.9(7) . .
C2 C8 C7 120.5(7) . .
C2 C8 H8 119.7 . .
C7 C8 H8 119.7 . .
N1 C9 C7 124.9(7) . .
N2 C9 N1 109.7(7) . .
N2 C9 C7 125.5(7) . .
N1 C10 C11 131.4(7) . .
N1 C10 C16 107.8(7) . .
C11 C10 C16 120.8(7) . .
C10 C11 H11 121.3 . .
C12 C11 C10 117.3(7) . .
C12 C11 H11 121.3 . .
C11 C12 H12 119.3 . .
C11 C12 C13 121.4(7) . .
C13 C12 H12 119.3 . .
C12 C13 C14 118.8(7) . .
C15 C13 C12 121.9(7) . .
C15 C13 C14 119.3(7) . .
O5 C14 Pb01 59.4(4) . 4_434
O5 C14 O6 121.0(7) . .
O5 C14 C13 120.8(7) . .
O6 C14 Pb01 62.0(4) . 4_434
O6 C14 C13 118.1(7) . .
C13 C14 Pb01 172.2(5) . 4_434
C13 C15 H15 121.8 . .
C13 C15 C16 116.4(7) . .
C16 C15 H15 121.8 . .
N2 C16 C10 106.1(7) . .
N2 C16 C15 131.8(7) . .
C15 C16 C10 122.1(7) . .

loop_
_geom_bond_atom_site_label_1
_geom_bond_atom_site_label_2
_geom_bond_distance
_geom_bond_site_symmetry_2
Pb01 O1 2.354(5) .
Pb01 O5 2.466(6) 2_355
Pb01 O6 2.521(6) 2_355
Pb01 O6 2.618(6) 14_445
Pb01 C14 2.855(7) 2_355
O1 C1 1.256(10) .
O2 C1 1.251(9) .
O3 C5 1.274(10) .
O4 C5 1.224(11) .
O5 C14 1.257(10) .
O6 C14 1.278(10) .
O7 H7A 0.8508 .
O7 H7B 0.8509 .
N1 H1 0.8801 .
N1 C9 1.345(10) .
N1 C10 1.368(10) .
N2 H2 0.8800 .
N2 C9 1.345(10) .
N2 C16 1.372(10) .
C1 C2 1.519(10) .
C2 C3 1.406(10) .
C2 C8 1.384(10) .
C3 H3 0.9500 .
C3 C4 1.400(10) .
C4 C5 1.505(11) .
C4 C6 1.374(11) .
C6 H6 0.9500 .
C6 C7 1.410(11) .
C7 C8 1.391(10) .
C7 C9 1.452(10) .
C8 H8 0.9500 .
C10 C11 1.387(11) .
C10 C16 1.399(11) .
C11 H11 0.9500 .
C11 C12 1.376(11) .
C12 H12 0.9500 .
C12 C13 1.410(11) .
C13 C14 1.486(10) .
C13 C15 1.370(11) .
C15 H15 0.9500 .
C15 C16 1.394(11) .

loop_
_geom_torsion_atom_site_label_1
_geom_torsion_atom_site_label_2
_geom_torsion_atom_site_label_3
_geom_torsion_atom_site_label_4
_geom_torsion
_geom_torsion_site_symmetry_1
_geom_torsion_site_symmetry_2
_geom_torsion_site_symmetry_3
_geom_torsion_site_symmetry_4
Pb01 O1 C1 O2 -0.4(9) . . . .
Pb01 O1 C1 C2 177.4(5) . . . .
Pb01 O5 C14 O6 -7.0(8) 4_434 . . .
Pb01 O5 C14 C13 170.9(6) 4_434 . . .
Pb01 O6 C14 Pb01 -127.6(6) 12_576 . . 4_434
Pb01 O6 C14 O5 6.9(7) 4_434 . . .
Pb01 O6 C14 O5 -120.7(7) 12_576 . . .
Pb01 O6 C14 C13 -171.2(6) 4_434 . . .
Pb01 O6 C14 C13 61.2(9) 12_576 . . .
O1 C1 C2 C3 172.0(7) . . . .
O1 C1 C2 C8 -8.2(10) . . . .
O2 C1 C2 C3 -10.1(11) . . . .
O2 C1 C2 C8 169.7(7) . . . .
N1 C10 C11 C12 -179.8(8) . . . .
N1 C10 C16 N2 0.2(8) . . . .
N1 C10 C16 C15 179.8(7) . . . .
C1 C2 C3 C4 179.5(7) . . . .
C1 C2 C8 C7 -178.9(7) . . . .
C2 C3 C4 C5 176.3(7) . . . .
C2 C3 C4 C6 1.0(11) . . . .
C3 C2 C8 C7 0.9(11) . . . .
C3 C4 C5 O3 19.0(12) . . . .
C3 C4 C5 O4 -160.5(9) . . . .
C3 C4 C6 C7 -2.2(12) . . . .
C4 C6 C7 C8 2.7(11) . . . .
C4 C6 C7 C9 -178.5(7) . . . .
C5 C4 C6 C7 -177.7(7) . . . .
C6 C4 C5 O3 -165.6(8) . . . .
C6 C4 C5 O4 14.9(13) . . . .
C6 C7 C8 C2 -2.0(11) . . . .
C6 C7 C9 N1 -172.4(7) . . . .
C6 C7 C9 N2 6.8(11) . . . .
C8 C2 C3 C4 -0.4(11) . . . .
C8 C7 C9 N1 6.4(11) . . . .
C8 C7 C9 N2 -174.4(7) . . . .
C9 N1 C10 C11 -179.5(8) . . . .
C9 N1 C10 C16 -0.1(8) . . . .
C9 N2 C16 C10 -0.2(8) . . . .
C9 N2 C16 C15 -179.7(8) . . . .
C9 C7 C8 C2 179.1(7) . . . .
C10 N1 C9 N2 0.0(8) . . . .
C10 N1 C9 C7 179.3(7) . . . .
C10 C11 C12 C13 -0.6(12) . . . .
C11 C10 C16 N2 179.7(7) . . . .
C11 C10 C16 C15 -0.7(12) . . . .
C11 C12 C13 C14 178.1(7) . . . .
C11 C12 C13 C15 0.3(12) . . . .
C12 C13 C14 O5 -165.1(7) . . . .
C12 C13 C14 O6 12.9(11) . . . .
C12 C13 C15 C16 -0.1(11) . . . .
C13 C15 C16 N2 179.9(8) . . . .
C13 C15 C16 C10 0.3(11) . . . .
C14 C13 C15 C16 -177.9(7) . . . .
C15 C13 C14 O5 12.7(11) . . . .
C15 C13 C14 O6 -169.2(7) . . . .
C16 N2 C9 N1 0.1(8) . . . .
C16 N2 C9 C7 -179.2(7) . . . .
C16 C10 C11 C12 0.8(12) . . . .
